data_4304402
loop_
_publ_author_name
'Yuji Tooyama'
'Henrik Braband'
'Bernhard Spingler'
'Ulrich Abram'
'Roger Alberto'

_publ_section_title
;
High-Valent Technetium Complexes with the [99TcO3]+ Core from in Situ
Prepared Mixed Anhydrides of [99TcO4]- and Their Reactivities
;
_journal_name_full 'Inorganic Chemistry'
_journal_page_first 257
_journal_page_last 264
_journal_paper_doi 10.1021/ic701908q
_journal_volume 47
_journal_year 2008
_chemical_formula_moiety '[TcO3Cl(phen)]'
_chemical_formula_sum 'C12 H8 Cl N2 O3 Tc'
_chemical_formula_weight 361.65
_chemical_name_common '[TcO3Cl(phen)]'
_chemical_name_systematic
;
Chloro-trioxo-1,10-phenanthroline-technetium(VII)
;
_space_group_IT_number 12
_symmetry_cell_setting monoclinic
_symmetry_space_group_name_Hall '-I 2y'
_symmetry_space_group_name_H-M 'I 1 2/m 1'
_atom_sites_solution_hydrogens geom
_atom_sites_solution_primary direct
_atom_sites_solution_secondary difmap
_audit_creation_method SHELXL-97
_cell_angle_alpha 90.00
_cell_angle_beta 97.2381(18)
_cell_angle_gamma 90.00
_cell_formula_units_Z 4
_cell_length_a 7.5144(2)
_cell_length_b 11.6160(2)
_cell_length_c 13.9303(3)
_cell_measurement_reflns_used 7878
_cell_measurement_temperature 183(2)
_cell_measurement_theta_max 37.5511
_cell_measurement_theta_min 2.2858
_cell_volume 1206.25(5)
_computing_cell_refinement 'CrysAlis RED (Oxford, 2007)'
_computing_data_collection 'CrysAlis RED (Oxford, 2007)'
_computing_data_reduction 'CrysAlis RED (Oxford, 2007)'
_computing_molecular_graphics 'ORTEP-3 (Farrugia, 1997)'
_computing_publication_material 'SHELXL-97 (Sheldrick, 1997)'
_computing_structure_refinement 'SHELXL-97 (Sheldrick, 1997)'
_computing_structure_solution 'SIR-97 (Altomare, 1999)'
_diffrn_ambient_temperature 183(2)
_diffrn_detector_area_resol_mean 10.4498
_diffrn_measured_fraction_theta_full 1.000
_diffrn_measured_fraction_theta_max 1.000
_diffrn_measurement_device_type 'Xcalibur Ruby'
_diffrn_measurement_method '/o oscillation scan'
_diffrn_radiation_monochromator graphite
_diffrn_radiation_source 'Enhance (Mo) X-ray Source'
_diffrn_radiation_type MoK\a
_diffrn_radiation_wavelength 0.71073
_diffrn_reflns_av_R_equivalents 0.0307
_diffrn_reflns_av_sigmaI/netI 0.0336
_diffrn_reflns_limit_h_max 12
_diffrn_reflns_limit_h_min -12
_diffrn_reflns_limit_k_max 19
_diffrn_reflns_limit_k_min -19
_diffrn_reflns_limit_l_max 23
_diffrn_reflns_limit_l_min -23
_diffrn_reflns_number 15523
_diffrn_reflns_theta_full 36.32
_diffrn_reflns_theta_max 36.32
_diffrn_reflns_theta_min 2.29
_diffrn_standards_number 31904
_exptl_absorpt_coefficient_mu 1.419
_exptl_absorpt_correction_T_max 1.00000
_exptl_absorpt_correction_T_min 0.78560
_exptl_absorpt_correction_type multi-scan
_exptl_absorpt_process_details none
_exptl_crystal_colour orange
_exptl_crystal_density_diffrn 1.991
_exptl_crystal_density_method 'not measured'
_exptl_crystal_description block
_exptl_crystal_F_000 712
_exptl_crystal_size_max 0.43
_exptl_crystal_size_mid 0.35
_exptl_crystal_size_min 0.28
_refine_diff_density_max 0.832
_refine_diff_density_min -0.842
_refine_diff_density_rms 0.091
_refine_ls_extinction_method none
_refine_ls_goodness_of_fit_ref 1.109
_refine_ls_hydrogen_treatment constr
_refine_ls_matrix_type full
_refine_ls_number_parameters 94
_refine_ls_number_reflns 3039
_refine_ls_number_restraints 0
_refine_ls_restrained_S_all 1.109
_refine_ls_R_factor_all 0.0390
_refine_ls_R_factor_gt 0.0285
_refine_ls_shift/su_max 0.000
_refine_ls_shift/su_mean 0.000
_refine_ls_structure_factor_coef Fsqd
_refine_ls_weighting_details 'calc w=1/[\s^2^(Fo^2^)+(0.0416P)^2^+0.2366P] where P=(Fo^2^+2Fc^2^)/3'
_refine_ls_weighting_scheme calc
_refine_ls_wR_factor_gt 0.0791
_refine_ls_wR_factor_ref 0.0813
_reflns_number_gt 2322
_reflns_number_total 3039
_reflns_threshold_expression >2sigma(I)
_cod_data_source_file ic701908q-file003.cif
_cod_data_source_block yt130207
_cod_database_code 4304402

loop_
_symmetry_equiv_pos_as_xyz
'x, y, z'
'-x, y, -z'
'x+1/2, y+1/2, z+1/2'
'-x+1/2, y+1/2, -z+1/2'
'-x, -y, -z'
'x, -y, z'
'-x+1/2, -y+1/2, -z+1/2'
'x+1/2, -y+1/2, z+1/2'

loop_
_atom_site_label
_atom_site_type_symbol
_atom_site_fract_x
_atom_site_fract_y
_atom_site_fract_z
_atom_site_U_iso_or_equiv
_atom_site_adp_type
_atom_site_occupancy
_atom_site_symmetry_multiplicity
_atom_site_calc_flag
_atom_site_refinement_flags
_atom_site_disorder_assembly
_atom_site_disorder_group
Tc1 Tc 0.07697(3) 0.0000 0.155407(16) 0.02248(7) Uani 0.94 2 d SP . .
Tc2 Tc 0.1512(6) 0.0000 0.1808(3) 0.0211(7) Uiso 0.06 2 d SP . .
C2 C -0.10017(19) 0.06192(14) 0.33901(10) 0.0207(3) Uani 1 1 d . . .
C3 C -0.1800(2) 0.12194(15) 0.40954(11) 0.0234(3) Uani 1 1 d . . .
C4 C -0.1662(2) 0.24331(15) 0.40888(12) 0.0267(3) Uani 1 1 d . . .
H4 H -0.2198 0.2881 0.4546 0.032 Uiso 1 1 calc R . .
C5 C -0.0754(2) 0.29557(15) 0.34227(12) 0.0270(3) Uani 1 1 d . . .
H5 H -0.0636 0.3770 0.3421 0.032 Uiso 1 1 calc R . .
C6 C 0.0004(2) 0.22931(14) 0.27411(12) 0.0249(3) Uani 1 1 d . . .
H6 H 0.0639 0.2669 0.2283 0.030 Uiso 1 1 calc R . .
C7 C -0.2629(2) 0.05872(17) 0.48010(11) 0.0282(3) Uani 1 1 d . . .
H7 H -0.3187 0.0991 0.5276 0.034 Uiso 1 1 calc R . .
N1 N -0.01399(18) 0.11464(12) 0.27158(9) 0.0214(2) Uani 1 1 d . . .
O1 O -0.1494(2) 0.0000 0.10701(11) 0.0223(3) Uani 1 2 d S . .
O2 O 0.16361(18) 0.11883(12) 0.10620(9) 0.0321(3) Uani 1 1 d . . .
Cl1 Cl 0.34458(8) 0.0000 0.28230(4) 0.02675(12) Uani 1 2 d S . .

loop_
_atom_site_aniso_label
_atom_site_aniso_U_11
_atom_site_aniso_U_22
_atom_site_aniso_U_33
_atom_site_aniso_U_23
_atom_site_aniso_U_13
_atom_site_aniso_U_12
Tc1 0.02617(13) 0.02245(10) 0.01966(10) 0.000 0.00625(8) 0.000
C2 0.0201(7) 0.0221(7) 0.0200(6) -0.0015(5) 0.0026(5) 0.0000(5)
C3 0.0210(7) 0.0289(8) 0.0204(6) -0.0017(6) 0.0023(5) 0.0027(6)
C4 0.0247(7) 0.0281(8) 0.0266(7) -0.0081(6) 0.0002(6) 0.0047(6)
C5 0.0250(7) 0.0217(7) 0.0333(8) -0.0052(6) -0.0001(6) 0.0008(6)
C6 0.0230(7) 0.0222(7) 0.0295(8) -0.0003(6) 0.0031(6) -0.0002(6)
C7 0.0252(8) 0.0394(10) 0.0206(7) -0.0015(6) 0.0054(6) 0.0024(7)
N1 0.0218(6) 0.0215(6) 0.0214(6) 0.0008(5) 0.0046(5) 0.0005(5)
O1 0.0273(8) 0.0189(7) 0.0212(7) 0.000 0.0044(6) 0.000
O2 0.0380(7) 0.0333(7) 0.0263(6) 0.0059(5) 0.0097(5) -0.0035(5)
Cl1 0.0259(3) 0.0274(3) 0.0273(3) 0.000 0.00475(19) 0.000

loop_
_atom_type_symbol
_atom_type_description
_atom_type_scat_dispersion_real
_atom_type_scat_dispersion_imag
_atom_type_scat_source
C C 0.0033 0.0016 'International Tables Vol C Tables 4.2.6.8 and 6.1.1.4'
H H 0.0000 0.0000 'International Tables Vol C Tables 4.2.6.8 and 6.1.1.4'
N N 0.0061 0.0033 'International Tables Vol C Tables 4.2.6.8 and 6.1.1.4'
O O 0.0106 0.0060 'International Tables Vol C Tables 4.2.6.8 and 6.1.1.4'
Cl Cl 0.1484 0.1585 'International Tables Vol C Tables 4.2.6.8 and 6.1.1.4'
Tc Tc -1.4390 0.7593 'International Tables Vol C Tables 4.2.6.8 and 6.1.1.4'

loop_
_geom_angle_atom_site_label_1
_geom_angle_atom_site_label_2
_geom_angle_atom_site_label_3
_geom_angle
_geom_angle_site_symmetry_1
_geom_angle_site_symmetry_3
_geom_angle_publ_flag
O2 Tc1 O2 107.99(9) 6 . ?
O2 Tc1 O1 104.30(6) . . ?
O2 Tc1 N1 157.92(6) 6 . ?
O2 Tc1 N1 88.64(5) . . ?
O1 Tc1 N1 84.78(5) . . ?
O2 Tc1 N1 88.64(5) 6 6 ?
O2 Tc1 N1 157.92(6) . 6 ?
O1 Tc1 N1 84.78(5) . 6 ?
N1 Tc1 N1 71.96(7) . 6 ?
O2 Tc1 Cl1 88.31(5) . . ?
O1 Tc1 Cl1 158.04(6) . . ?
N1 Tc1 Cl1 77.50(4) . . ?
O2 Tc2 O2 105.2(2) 6 . ?
O2 Tc2 Cl1 110.62(17) . . ?
O2 Tc2 N1 149.4(2) 6 . ?
O2 Tc2 N1 86.70(9) . . ?
Cl1 Tc2 N1 90.34(13) . . ?
Tc1 Tc2 N1 78.8(3) . 6 ?
O2 Tc2 N1 86.70(9) 6 6 ?
O2 Tc2 N1 149.4(2) . 6 ?
Cl1 Tc2 N1 90.34(14) . 6 ?
N1 Tc2 N1 70.62(12) . 6 ?
Tc1 Tc2 O1 8.8(2) . . ?
O2 Tc2 O1 81.97(16) . . ?
Cl1 Tc2 O1 157.86(19) . . ?
N1 Tc2 O1 71.76(12) . . ?
N1 C2 C3 123.15(15) . . ?
N1 C2 C2 116.92(9) . 6 ?
C3 C2 C2 119.87(10) . 6 ?
C2 C3 C4 116.99(15) . . ?
C2 C3 C7 119.25(15) . . ?
C4 C3 C7 123.71(15) . . ?
C5 C4 C3 119.51(16) . . ?
C5 C4 H4 120.2 . . ?
C3 C4 H4 120.2 . . ?
C4 C5 C6 119.95(17) . . ?
C4 C5 H5 120.0 . . ?
C6 C5 H5 120.0 . . ?
N1 C6 C5 121.88(16) . . ?
N1 C6 H6 119.1 . . ?
C5 C6 H6 119.1 . . ?
C7 C7 C3 120.87(10) 6 . ?
C7 C7 H7 119.6 6 . ?
C3 C7 H7 119.6 . . ?
C6 N1 C2 118.49(14) . . ?
C6 N1 Tc1 125.01(11) . . ?
C2 N1 Tc1 116.33(10) . . ?
C6 N1 Tc2 122.90(12) . . ?
C2 N1 Tc2 117.23(11) . . ?

loop_
_geom_bond_atom_site_label_1
_geom_bond_atom_site_label_2
_geom_bond_distance
_geom_bond_site_symmetry_2
_geom_bond_publ_flag
Tc1 O2 1.7063(13) . ?
Tc1 O1 1.7492(17) . ?
Tc1 N1 2.2667(14) . ?
Tc1 Cl1 2.5045(6) . ?
Tc2 O2 1.737(2) . ?
Tc2 Cl1 1.896(4) . ?
Tc2 N1 2.304(3) . ?
Tc2 O1 2.361(5) . ?
C2 N1 1.353(2) . ?
C2 C3 1.400(2) . ?
C2 C2 1.438(3) 6 ?
C3 C4 1.414(2) . ?
C3 C7 1.431(2) . ?
C4 C5 1.362(3) . ?
C4 H4 0.9500 . ?
C5 C6 1.398(2) . ?
C5 H5 0.9500 . ?
C6 N1 1.336(2) . ?
C6 H6 0.9500 . ?
C7 C7 1.364(4) 6 ?
C7 H7 0.9500 . ?

loop_
_geom_torsion_atom_site_label_1
_geom_torsion_atom_site_label_2
_geom_torsion_atom_site_label_3
_geom_torsion_atom_site_label_4
_geom_torsion
_geom_torsion_site_symmetry_1
_geom_torsion_site_symmetry_2
_geom_torsion_site_symmetry_3
_geom_torsion_site_symmetry_4
_geom_torsion_publ_flag
N1 C2 C3 C4 -0.6(2) . . . . ?
C2 C2 C3 C4 176.41(10) 6 . . . ?
N1 C2 C3 C7 -177.84(14) . . . . ?
C2 C2 C3 C7 -0.86(17) 6 . . . ?
C2 C3 C4 C5 -1.0(2) . . . . ?
C7 C3 C4 C5 176.09(15) . . . . ?
C3 C4 C5 C6 1.2(2) . . . . ?
C4 C5 C6 N1 0.3(2) . . . . ?
C2 C3 C7 C7 0.86(18) . . . 6 ?
C4 C3 C7 C7 -176.20(11) . . . 6 ?
C5 C6 N1 C2 -1.9(2) . . . . ?
C5 C6 N1 Tc1 173.17(11) . . . . ?
C5 C6 N1 Tc2 -168.16(17) . . . . ?
C3 C2 N1 C6 2.1(2) . . . . ?
C2 C2 N1 C6 -175.01(10) 6 . . . ?
C3 C2 N1 Tc1 -173.47(12) . . . . ?
C2 C2 N1 Tc1 9.46(11) 6 . . . ?
C3 C2 N1 Tc2 169.07(17) . . . . ?
C2 C2 N1 Tc2 -8.00(16) 6 . . . ?
O2 Tc1 N1 C6 144.80(16) 6 . . . ?
O2 Tc1 N1 C6 5.05(13) . . . . ?
O1 Tc1 N1 C6 -99.44(13) . . . . ?
N1 Tc1 N1 C6 174.36(11) 6 . . . ?
Cl1 Tc1 N1 C6 93.62(13) . . . . ?
O2 Tc1 N1 C2 -40.0(2) 6 . . . ?
O2 Tc1 N1 C2 -179.74(11) . . . . ?
O1 Tc1 N1 C2 75.76(10) . . . . ?
N1 Tc1 N1 C2 -10.43(12) 6 . . . ?
Cl1 Tc1 N1 C2 -91.17(10) . . . . ?
O2 Tc2 N1 C6 -140.5(3) 6 . . . ?
O2 Tc2 N1 C6 -25.7(2) . . . . ?
Cl1 Tc2 N1 C6 84.90(15) . . . . ?
N1 Tc2 N1 C6 175.14(10) 6 . . . ?
O1 Tc2 N1 C6 -108.36(14) . . . . ?
O2 Tc2 N1 C2 53.1(4) 6 . . . ?
O2 Tc2 N1 C2 167.88(14) . . . . ?
Cl1 Tc2 N1 C2 -81.49(13) . . . . ?
N1 Tc2 N1 C2 8.75(18) 6 . . . ?
O1 Tc2 N1 C2 85.25(13) . . . . ?
